data_4102511
loop_
_publ_author_name
'Debabrata Mukherjee'
'Arkady Ellern'
'Aaron D. Sadow'

_publ_contact_author_address
;Department of Chemistry
1605 Gilman Hall
Iowa State University
Ames, IA 50011
;
_publ_contact_author_email sadow@iastate.edu
_publ_contact_author_fax 515-294-0105
_publ_contact_author_name 'Aaron D. Sadow'
_publ_contact_author_phone 515-294-8069
_publ_section_title
;
 Conversion of a Zinc Disilazide to a Zinc Hydride Mediated by LiCl
;
_journal_name_full 'Journal of the American Chemical Society'
_journal_page_first 7582
_journal_page_last 7583
_journal_paper_doi 10.1021/ja102323g
_journal_volume 132
_journal_year 2010
_chemical_formula_sum 'C41 H79 B Cl N5 O3 Si2 Zn'
_chemical_formula_weight 857.90
_chemical_melting_point 459
_chemical_name_common '[NBu4][ToMZn(Cl)N(SiHMe2)2]'
_chemical_name_systematic '[NBu4]chloro tris(4,4-Me-2-oxazolinyl)phenylborato tetramethyldisilazato zinc'
_space_group_IT_number 33
_symmetry_cell_setting orthorhombic
_symmetry_Int_Tables_number 33
_symmetry_space_group_name_Hall 'P 2c -2n'
_symmetry_space_group_name_H-M 'P n a 21'
_atom_sites_solution_hydrogens geom
_atom_sites_solution_primary direct
_atom_sites_solution_secondary difmap
_audit_creation_method SHELXL-97
_cell_angle_alpha 90.00
_cell_angle_beta 90.00
_cell_angle_gamma 90.00
_cell_formula_units_Z 4
_cell_length_a 21.8574(9)
_cell_length_b 14.4461(6)
_cell_length_c 15.6143(6)
_cell_measurement_reflns_used 9891
_cell_measurement_temperature 153(2)
_cell_measurement_theta_max 25.68
_cell_measurement_theta_min 2.34
_cell_volume 4930.3(3)
_computing_cell_refinement 'Bruker SAINT'
_computing_data_collection 'Bruker APEX2'
_computing_data_reduction 'Bruker SAINT'
_computing_molecular_graphics 'Bruker SHELXTL'
_computing_publication_material 'Bruker SHELXTL'
_computing_structure_refinement 'SHELXL-97 (Sheldrick, 2008)'
_computing_structure_solution 'SHELXS-97 (Sheldrick, 2008)'
_diffrn_ambient_temperature 153(2)
_diffrn_measured_fraction_theta_full 0.999
_diffrn_measured_fraction_theta_max 0.999
_diffrn_measurement_device_type 'Bruker APEX-II CCD'
_diffrn_measurement_method '\f and \w scans'
_diffrn_radiation_monochromator graphite
_diffrn_radiation_type MoK\a
_diffrn_radiation_wavelength 0.71073
_diffrn_reflns_av_R_equivalents 0.0414
_diffrn_reflns_av_sigmaI/netI 0.0472
_diffrn_reflns_limit_h_max 29
_diffrn_reflns_limit_h_min -29
_diffrn_reflns_limit_k_max 19
_diffrn_reflns_limit_k_min -19
_diffrn_reflns_limit_l_max 20
_diffrn_reflns_limit_l_min -20
_diffrn_reflns_number 48288
_diffrn_reflns_theta_full 28.30
_diffrn_reflns_theta_max 28.30
_diffrn_reflns_theta_min 1.69
_diffrn_source 'fine-focus sealed tube'
_exptl_absorpt_coefficient_mu 0.639
_exptl_absorpt_correction_T_max 0.9330
_exptl_absorpt_correction_T_min 0.8936
_exptl_absorpt_correction_type multi-scan
_exptl_absorpt_process_details 'Bruker SADABS'
_exptl_crystal_colour colourless
_exptl_crystal_density_diffrn 1.156
_exptl_crystal_density_method 'not measured'
_exptl_crystal_description block
_exptl_crystal_F_000 1856
_exptl_crystal_recrystallization_method THF
_exptl_crystal_size_max 0.18
_exptl_crystal_size_mid 0.17
_exptl_crystal_size_min 0.11
_refine_diff_density_max 0.365
_refine_diff_density_min -0.219
_refine_diff_density_rms 0.044
_refine_ls_abs_structure_details 'Flack H D (1983), Acta Cryst. A39, 876-881'
_refine_ls_abs_structure_Flack 0.004(6)
_refine_ls_extinction_method none
_refine_ls_goodness_of_fit_ref 1.028
_refine_ls_hydrogen_treatment mixed
_refine_ls_matrix_type full
_refine_ls_number_parameters 509
_refine_ls_number_reflns 12227
_refine_ls_number_restraints 1
_refine_ls_restrained_S_all 1.028
_refine_ls_R_factor_all 0.0461
_refine_ls_R_factor_gt 0.0330
_refine_ls_shift/su_max 0.002
_refine_ls_shift/su_mean 0.000
_refine_ls_structure_factor_coef Fsqd
_refine_ls_weighting_details 'calc w=1/[\s^2^(Fo^2^)+(0.0342P)^2^+0.1431P] where P=(Fo^2^+2Fc^2^)/3'
_refine_ls_weighting_scheme calc
_refine_ls_wR_factor_gt 0.0705
_refine_ls_wR_factor_ref 0.0754
_reflns_number_gt 10299
_reflns_number_total 12227
_reflns_threshold_expression >2sigma(I)
_cod_data_source_file ja102323g_si_007.cif
_cod_data_source_block sad133
_cod_database_code 4102511

loop_
_symmetry_equiv_pos_as_xyz
'x, y, z'
'-x, -y, z+1/2'
'-x+1/2, y+1/2, z+1/2'
'x+1/2, -y+1/2, z'

loop_
_atom_site_label
_atom_site_type_symbol
_atom_site_fract_x
_atom_site_fract_y
_atom_site_fract_z
_atom_site_U_iso_or_equiv
_atom_site_adp_type
_atom_site_occupancy
_atom_site_symmetry_multiplicity
_atom_site_calc_flag
_atom_site_refinement_flags
Zn1 Zn 0.360100(9) 0.930472(13) 0.248765(16) 0.02171(5) Uani 1 1 d .
B1 B 0.43929(10) 0.71782(14) 0.23811(16) 0.0266(5) Uani 1 1 d .
C1 C 0.50204(10) 0.99396(17) 0.17794(17) 0.0463(6) Uani 1 1 d .
H1A H 0.5138 0.9786 0.2368 0.069 Uiso 1 1 calc R
H1B H 0.5383 1.0139 0.1459 0.069 Uiso 1 1 calc R
H1C H 0.4843 0.9392 0.1504 0.069 Uiso 1 1 calc R
C2 C 0.48303(13) 1.1908(2) 0.2295(3) 0.0911(14) Uani 1 1 d .
H2A H 0.4578 1.2461 0.2211 0.137 Uiso 1 1 calc R
H2B H 0.5232 1.2002 0.2029 0.137 Uiso 1 1 calc R
H2C H 0.4883 1.1795 0.2910 0.137 Uiso 1 1 calc R
C3 C 0.29782(12) 1.1543(2) 0.35449(17) 0.0528(7) Uani 1 1 d .
H3A H 0.2782 1.0968 0.3732 0.079 Uiso 1 1 calc R
H3B H 0.2687 1.2056 0.3594 0.079 Uiso 1 1 calc R
H3C H 0.3335 1.1669 0.3906 0.079 Uiso 1 1 calc R
C4 C 0.25316(10) 1.12688(17) 0.17284(15) 0.0402(5) Uani 1 1 d .
H4A H 0.2649 1.1272 0.1123 0.060 Uiso 1 1 calc R
H4B H 0.2244 1.1776 0.1839 0.060 Uiso 1 1 calc R
H4C H 0.2336 1.0677 0.1868 0.060 Uiso 1 1 calc R
C5 C 0.43139(11) 0.89846(16) 0.42137(13) 0.0358(5) Uani 1 1 d .
C6 C 0.45493(17) 0.99813(18) 0.42026(18) 0.0719(10) Uani 1 1 d .
H6A H 0.4907 1.0023 0.3827 0.108 Uiso 1 1 calc R
H6B H 0.4664 1.0167 0.4784 0.108 Uiso 1 1 calc R
H6C H 0.4227 1.0393 0.3989 0.108 Uiso 1 1 calc R
C7 C 0.37533(16) 0.8878(4) 0.47528(19) 0.0965(15) Uani 1 1 d .
H7A H 0.3453 0.9351 0.4592 0.145 Uiso 1 1 calc R
H7B H 0.3862 0.8953 0.5358 0.145 Uiso 1 1 calc R
H7C H 0.3578 0.8262 0.4662 0.145 Uiso 1 1 calc R
C8 C 0.48051(12) 0.83085(17) 0.44768(16) 0.0467(6) Uani 1 1 d .
H8A H 0.5208 0.8620 0.4503 0.056 Uiso 1 1 calc R
H8B H 0.4713 0.8043 0.5047 0.056 Uiso 1 1 calc R
C9 C 0.44400(9) 0.78823(13) 0.31851(12) 0.0257(4) Uani 1 1 d .
C10 C 0.33966(15) 0.73946(17) 0.04198(17) 0.0543(7) Uani 1 1 d .
H10A H 0.2984 0.7125 0.0500 0.065 Uiso 1 1 calc R
H10B H 0.3519 0.7317 -0.0187 0.065 Uiso 1 1 calc R
C11 C 0.34013(11) 0.84017(15) 0.06683(14) 0.0343(5) Uani 1 1 d .
C12 C 0.38243(18) 0.8952(2) 0.00880(18) 0.0692(10) Uani 1 1 d .
H12A H 0.4228 0.8658 0.0075 0.104 Uiso 1 1 calc R
H12B H 0.3864 0.9585 0.0307 0.104 Uiso 1 1 calc R
H12C H 0.3654 0.8969 -0.0492 0.104 Uiso 1 1 calc R
C13 C 0.27740(14) 0.8830(2) 0.0697(2) 0.0724(10) Uani 1 1 d .
H13A H 0.2588 0.8801 0.0126 0.109 Uiso 1 1 calc R
H13B H 0.2807 0.9477 0.0878 0.109 Uiso 1 1 calc R
H13C H 0.2518 0.8489 0.1105 0.109 Uiso 1 1 calc R
C14 C 0.39470(9) 0.75681(13) 0.16342(12) 0.0257(4) Uani 1 1 d .
C15 C 0.60643(10) 0.67014(16) 0.18166(15) 0.0372(5) Uani 1 1 d .
H15A H 0.6169 0.6073 0.1611 0.045 Uiso 1 1 calc R
H15B H 0.6422 0.6964 0.2121 0.045 Uiso 1 1 calc R
C16 C 0.58711(10) 0.73265(15) 0.10707(14) 0.0347(5) Uani 1 1 d .
C17 C 0.59540(13) 0.6872(2) 0.01991(16) 0.0539(7) Uani 1 1 d .
H17A H 0.5731 0.6283 0.0186 0.081 Uiso 1 1 calc R
H17B H 0.6390 0.6757 0.0098 0.081 Uiso 1 1 calc R
H17C H 0.5794 0.7282 -0.0248 0.081 Uiso 1 1 calc R
C18 C 0.62063(12) 0.82530(17) 0.10911(18) 0.0485(6) Uani 1 1 d .
H18A H 0.6042 0.8659 0.0644 0.073 Uiso 1 1 calc R
H18B H 0.6644 0.8151 0.0990 0.073 Uiso 1 1 calc R
H18C H 0.6149 0.8544 0.1652 0.073 Uiso 1 1 calc R
C19 C 0.50669(9) 0.71228(13) 0.19389(13) 0.0283(4) Uani 1 1 d .
C20 C 0.41163(9) 0.62130(13) 0.27472(12) 0.0271(4) Uani 1 1 d .
C21 C 0.35117(10) 0.61797(15) 0.30196(15) 0.0375(5) Uani 1 1 d .
H21 H 0.3270 0.6725 0.2986 0.045 Uiso 1 1 calc R
C22 C 0.32497(11) 0.53779(17) 0.33389(16) 0.0429(6) Uani 1 1 d .
H22 H 0.2835 0.5381 0.3520 0.051 Uiso 1 1 calc R
C23 C 0.35890(12) 0.45751(17) 0.33946(15) 0.0420(6) Uani 1 1 d .
H23 H 0.3410 0.4023 0.3611 0.050 Uiso 1 1 calc R
C24 C 0.41831(12) 0.45852(15) 0.31351(15) 0.0411(6) Uani 1 1 d .
H24 H 0.4420 0.4035 0.3170 0.049 Uiso 1 1 calc R
C25 C 0.44472(10) 0.53924(15) 0.28198(14) 0.0342(5) Uani 1 1 d .
H25 H 0.4864 0.5384 0.2649 0.041 Uiso 1 1 calc R
C26 C 0.37697(10) 0.44218(14) 0.91345(13) 0.0305(5) Uani 1 1 d .
H26A H 0.4152 0.4150 0.8906 0.037 Uiso 1 1 calc R
H26B H 0.3427 0.4189 0.8779 0.037 Uiso 1 1 calc R
C27 C 0.38030(11) 0.54652(15) 0.90376(14) 0.0358(5) Uani 1 1 d .
H27A H 0.3423 0.5748 0.9262 0.043 Uiso 1 1 calc R
H27B H 0.4151 0.5707 0.9376 0.043 Uiso 1 1 calc R
C28 C 0.38835(11) 0.57302(15) 0.81087(15) 0.0380(5) Uani 1 1 d .
H28A H 0.3549 0.5452 0.7767 0.046 Uiso 1 1 calc R
H28B H 0.4276 0.5476 0.7896 0.046 Uiso 1 1 calc R
C29 C 0.38799(12) 0.67674(17) 0.79827(17) 0.0477(6) Uani 1 1 d .
H29A H 0.3483 0.7018 0.8162 0.072 Uiso 1 1 calc R
H29B H 0.3948 0.6910 0.7377 0.072 Uiso 1 1 calc R
H29C H 0.4206 0.7047 0.8328 0.072 Uiso 1 1 calc R
C30 C 0.36619(10) 0.30284(14) 1.00246(14) 0.0333(5) Uani 1 1 d .
H30A H 0.3702 0.2798 1.0619 0.040 Uiso 1 1 calc R
H30B H 0.4024 0.2808 0.9703 0.040 Uiso 1 1 calc R
C31 C 0.30927(11) 0.25916(15) 0.96286(15) 0.0395(5) Uani 1 1 d .
H31A H 0.2744 0.2645 1.0031 0.047 Uiso 1 1 calc R
H31B H 0.2984 0.2921 0.9094 0.047 Uiso 1 1 calc R
C32 C 0.32170(12) 0.15761(16) 0.94348(15) 0.0435(6) Uani 1 1 d .
H32A H 0.3481 0.1316 0.9891 0.052 Uiso 1 1 calc R
H32B H 0.2825 0.1233 0.9442 0.052 Uiso 1 1 calc R
C33 C 0.35233(16) 0.1433(2) 0.8582(2) 0.0696(9) Uani 1 1 d .
H33A H 0.3231 0.1562 0.8121 0.104 Uiso 1 1 calc R
H33B H 0.3665 0.0791 0.8537 0.104 Uiso 1 1 calc R
H33C H 0.3874 0.1853 0.8531 0.104 Uiso 1 1 calc R
C34 C 0.42070(9) 0.43878(14) 1.06182(13) 0.0312(5) Uani 1 1 d .
H34A H 0.4177 0.5065 1.0705 0.037 Uiso 1 1 calc R
H34B H 0.4160 0.4089 1.1185 0.037 Uiso 1 1 calc R
C35 C 0.48376(10) 0.41652(19) 1.02738(15) 0.0434(6) Uani 1 1 d .
H35A H 0.4854 0.3504 1.0109 0.052 Uiso 1 1 calc R
H35B H 0.4915 0.4540 0.9754 0.052 Uiso 1 1 calc R
C36 C 0.53292(10) 0.43620(16) 1.09299(15) 0.0381(5) Uani 1 1 d .
H36A H 0.5249 0.3989 1.1450 0.046 Uiso 1 1 calc R
H36B H 0.5311 0.5024 1.1093 0.046 Uiso 1 1 calc R
C37 C 0.59664(11) 0.41400(19) 1.05960(18) 0.0502(7) Uani 1 1 d .
H37A H 0.5995 0.3477 1.0470 0.075 Uiso 1 1 calc R
H37B H 0.6271 0.4305 1.1031 0.075 Uiso 1 1 calc R
H37C H 0.6044 0.4495 1.0072 0.075 Uiso 1 1 calc R
C38 C 0.30897(9) 0.44808(14) 1.03959(13) 0.0310(5) Uani 1 1 d .
H38A H 0.2763 0.4375 0.9968 0.037 Uiso 1 1 calc R
H38B H 0.3142 0.5159 1.0454 0.037 Uiso 1 1 calc R
C39 C 0.28716(11) 0.41018(16) 1.12520(15) 0.0391(5) Uani 1 1 d .
H39A H 0.3200 0.4167 1.1685 0.047 Uiso 1 1 calc R
H39B H 0.2773 0.3436 1.1194 0.047 Uiso 1 1 calc R
C40 C 0.23059(11) 0.46322(18) 1.15419(15) 0.0427(6) Uani 1 1 d .
H40A H 0.2431 0.5252 1.1749 0.051 Uiso 1 1 calc R
H40B H 0.2030 0.4721 1.1046 0.051 Uiso 1 1 calc R
C41 C 0.19589(13) 0.41364(19) 1.22503(18) 0.0595(8) Uani 1 1 d .
H41A H 0.1805 0.3543 1.2035 0.089 Uiso 1 1 calc R
H41B H 0.1614 0.4520 1.2437 0.089 Uiso 1 1 calc R
H41C H 0.2234 0.4026 1.2735 0.089 Uiso 1 1 calc R
Cl1 Cl 0.26277(2) 0.90726(4) 0.29964(4) 0.03944(13) Uani 1 1 d .
N1 N 0.41686(8) 0.86568(11) 0.33267(10) 0.0269(4) Uani 1 1 d .
N2 N 0.36942(7) 0.83579(11) 0.15337(10) 0.0248(3) Uani 1 1 d .
N3 N 0.37743(7) 1.06015(11) 0.22518(11) 0.0269(4) Uani 1 1 d .
N4 N 0.52145(9) 0.74825(13) 0.12287(12) 0.0373(4) Uani 1 1 d .
N5 N 0.36804(8) 0.40803(12) 1.00468(11) 0.0281(4) Uani 1 1 d .
O1 O 0.48074(7) 0.75942(10) 0.38324(9) 0.0362(4) Uani 1 1 d .
O2 O 0.38359(7) 0.69534(10) 0.09848(9) 0.0373(4) Uani 1 1 d .
O3 O 0.55301(6) 0.66773(11) 0.23701(10) 0.0399(4) Uani 1 1 d .
Si1 Si 0.32275(3) 1.14234(4) 0.24051(4) 0.03266(13) Uani 1 1 d .
Si2 Si 0.44466(3) 1.08901(4) 0.17921(4) 0.03640(14) Uani 1 1 d .
H2S H 0.4341(10) 1.1095(17) 0.0909(16) 0.046(7) Uiso 1 1 d .
H1S H 0.3481(12) 1.2303(19) 0.2141(15) 0.057(8) Uiso 1 1 d .

loop_
_atom_site_aniso_label
_atom_site_aniso_U_11
_atom_site_aniso_U_22
_atom_site_aniso_U_33
_atom_site_aniso_U_23
_atom_site_aniso_U_13
_atom_site_aniso_U_12
Zn1 0.02348(9) 0.01828(9) 0.02337(9) 0.00140(10) 0.00051(10) 0.00027(8)
B1 0.0296(10) 0.0229(10) 0.0274(12) -0.0005(10) -0.0009(10) 0.0050(8)
C1 0.0329(12) 0.0480(14) 0.0578(16) -0.0011(12) 0.0142(11) -0.0006(10)
C2 0.0490(16) 0.0469(16) 0.177(4) -0.031(2) 0.005(2) -0.0230(13)
C3 0.0521(16) 0.0549(17) 0.0512(15) -0.0195(13) -0.0039(13) 0.0181(13)
C4 0.0396(13) 0.0403(13) 0.0406(13) 0.0078(10) -0.0017(11) 0.0094(10)
C5 0.0449(13) 0.0393(12) 0.0231(11) -0.0061(9) -0.0089(9) 0.0139(10)
C6 0.124(3) 0.0388(15) 0.0527(17) -0.0176(13) -0.0426(18) 0.0116(16)
C7 0.060(2) 0.202(5) 0.0267(15) -0.010(2) 0.0051(14) 0.033(3)
C8 0.0638(16) 0.0404(14) 0.0359(13) -0.0103(10) -0.0182(12) 0.0184(12)
C9 0.0285(10) 0.0247(10) 0.0238(10) 0.0022(8) -0.0008(8) 0.0038(8)
C10 0.088(2) 0.0328(13) 0.0420(14) -0.0035(11) -0.0331(14) 0.0096(13)
C11 0.0458(13) 0.0272(11) 0.0300(11) -0.0030(9) -0.0149(10) 0.0056(9)
C12 0.109(3) 0.064(2) 0.0346(15) 0.0180(14) -0.0232(17) -0.0298(19)
C13 0.0644(19) 0.091(2) 0.0620(19) -0.0269(18) -0.0364(16) 0.0305(17)
C14 0.0324(11) 0.0216(9) 0.0231(10) -0.0027(8) 0.0010(8) -0.0013(8)
C15 0.0350(12) 0.0354(12) 0.0412(13) -0.0005(10) 0.0023(10) 0.0048(9)
C16 0.0373(12) 0.0332(12) 0.0337(12) -0.0015(9) 0.0085(10) 0.0032(9)
C17 0.0624(17) 0.0584(17) 0.0409(14) -0.0075(12) 0.0137(13) 0.0045(14)
C18 0.0503(14) 0.0376(14) 0.0577(17) 0.0053(12) 0.0104(13) 0.0000(11)
C19 0.0349(11) 0.0217(10) 0.0283(10) -0.0040(8) -0.0010(9) 0.0051(8)
C20 0.0363(11) 0.0232(10) 0.0218(9) -0.0020(7) -0.0043(8) 0.0033(8)
C21 0.0410(13) 0.0304(12) 0.0410(13) 0.0000(10) 0.0034(10) 0.0043(9)
C22 0.0426(13) 0.0415(13) 0.0445(14) 0.0011(11) 0.0064(11) -0.0072(11)
C23 0.0602(16) 0.0325(12) 0.0334(12) 0.0067(10) -0.0016(11) -0.0095(11)
C24 0.0599(15) 0.0244(11) 0.0389(13) 0.0043(10) -0.0056(12) 0.0072(10)
C25 0.0408(12) 0.0271(10) 0.0347(11) 0.0009(9) 0.0003(9) 0.0060(9)
C26 0.0358(11) 0.0306(11) 0.0252(10) -0.0034(8) -0.0073(9) 0.0044(8)
C27 0.0431(13) 0.0328(12) 0.0316(12) 0.0005(9) -0.0027(10) -0.0043(10)
C28 0.0390(12) 0.0418(13) 0.0331(11) 0.0060(10) 0.0042(10) 0.0081(10)
C29 0.0541(15) 0.0480(15) 0.0411(14) 0.0102(11) 0.0065(12) -0.0142(12)
C30 0.0446(13) 0.0214(10) 0.0337(11) -0.0027(8) -0.0112(10) 0.0080(9)
C31 0.0489(14) 0.0288(12) 0.0407(13) 0.0024(10) -0.0138(11) 0.0011(10)
C32 0.0649(17) 0.0284(12) 0.0373(12) -0.0008(10) -0.0116(12) -0.0057(11)
C33 0.095(3) 0.060(2) 0.0531(18) -0.0183(15) 0.0001(17) -0.0197(17)
C34 0.0356(11) 0.0309(11) 0.0271(10) -0.0066(9) -0.0098(9) 0.0050(9)
C35 0.0369(13) 0.0561(16) 0.0373(13) -0.0184(11) -0.0090(10) 0.0093(11)
C36 0.0380(12) 0.0433(13) 0.0328(12) -0.0026(10) -0.0087(10) -0.0025(10)
C37 0.0365(13) 0.0586(17) 0.0556(17) -0.0059(13) -0.0122(12) 0.0056(12)
C38 0.0340(11) 0.0266(11) 0.0325(11) 0.0009(8) -0.0042(9) 0.0070(8)
C39 0.0507(14) 0.0322(12) 0.0344(12) 0.0024(9) -0.0002(10) 0.0081(10)
C40 0.0431(13) 0.0456(14) 0.0395(13) -0.0064(11) 0.0007(10) 0.0041(11)
C41 0.0627(17) 0.0527(17) 0.063(2) -0.0104(13) 0.0214(14) -0.0051(13)
Cl1 0.0279(3) 0.0458(3) 0.0446(3) 0.0134(3) 0.0083(2) -0.0033(2)
N1 0.0335(9) 0.0258(9) 0.0212(8) -0.0021(7) -0.0030(7) 0.0035(7)
N2 0.0309(9) 0.0215(8) 0.0221(8) -0.0005(6) -0.0048(7) 0.0008(6)
N3 0.0270(8) 0.0178(8) 0.0358(10) 0.0027(6) -0.0004(6) -0.0024(6)
N4 0.0401(11) 0.0373(10) 0.0345(10) 0.0050(8) 0.0032(8) 0.0060(8)
N5 0.0344(10) 0.0241(8) 0.0257(9) -0.0025(7) -0.0075(7) 0.0072(7)
O1 0.0493(9) 0.0303(8) 0.0291(8) -0.0050(6) -0.0132(7) 0.0145(7)
O2 0.0563(10) 0.0244(8) 0.0311(8) -0.0053(6) -0.0142(7) 0.0072(7)
O3 0.0300(7) 0.0498(9) 0.0401(9) 0.0158(8) 0.0037(7) 0.0088(6)
Si1 0.0340(3) 0.0213(2) 0.0428(3) 0.0026(3) -0.0016(3) 0.0037(2)
Si2 0.0318(3) 0.0307(3) 0.0466(4) 0.0063(3) 0.0047(3) -0.0082(2)

loop_
_atom_type_symbol
_atom_type_description
_atom_type_scat_dispersion_real
_atom_type_scat_dispersion_imag
_atom_type_scat_source
C C 0.0033 0.0016 'International Tables Vol C Tables 4.2.6.8 and 6.1.1.4'
H H 0.0000 0.0000 'International Tables Vol C Tables 4.2.6.8 and 6.1.1.4'
N N 0.0061 0.0033 'International Tables Vol C Tables 4.2.6.8 and 6.1.1.4'
O O 0.0106 0.0060 'International Tables Vol C Tables 4.2.6.8 and 6.1.1.4'
B B 0.0013 0.0007 'International Tables Vol C Tables 4.2.6.8 and 6.1.1.4'
Si Si 0.0817 0.0704 'International Tables Vol C Tables 4.2.6.8 and 6.1.1.4'
Cl Cl 0.1484 0.1585 'International Tables Vol C Tables 4.2.6.8 and 6.1.1.4'
Zn Zn 0.2839 1.4301 'International Tables Vol C Tables 4.2.6.8 and 6.1.1.4'

loop_
_geom_angle_atom_site_label_1
_geom_angle_atom_site_label_2
_geom_angle_atom_site_label_3
_geom_angle
N3 Zn1 N2 119.31(7)
N3 Zn1 N1 116.51(7)
N2 Zn1 N1 95.81(6)
N3 Zn1 Cl1 112.73(5)
N2 Zn1 Cl1 104.37(5)
N1 Zn1 Cl1 105.98(5)
C9 B1 C14 112.20(15)
C9 B1 C20 106.87(17)
C14 B1 C20 109.13(16)
C9 B1 C19 107.58(16)
C14 B1 C19 104.83(17)
C20 B1 C19 116.35(16)
Si2 C1 H1A 109.5
Si2 C1 H1B 109.5
H1A C1 H1B 109.5
Si2 C1 H1C 109.5
H1A C1 H1C 109.5
H1B C1 H1C 109.5
Si2 C2 H2A 109.5
Si2 C2 H2B 109.5
H2A C2 H2B 109.5
Si2 C2 H2C 109.5
H2A C2 H2C 109.5
H2B C2 H2C 109.5
Si1 C3 H3A 109.5
Si1 C3 H3B 109.5
H3A C3 H3B 109.5
Si1 C3 H3C 109.5
H3A C3 H3C 109.5
H3B C3 H3C 109.5
Si1 C4 H4A 109.5
Si1 C4 H4B 109.5
H4A C4 H4B 109.5
Si1 C4 H4C 109.5
H4A C4 H4C 109.5
H4B C4 H4C 109.5
C7 C5 N1 108.3(2)
C7 C5 C8 111.3(3)
N1 C5 C8 101.42(17)
C7 C5 C6 112.3(3)
N1 C5 C6 111.01(18)
C8 C5 C6 111.9(2)
C5 C6 H6A 109.5
C5 C6 H6B 109.5
H6A C6 H6B 109.5
C5 C6 H6C 109.5
H6A C6 H6C 109.5
H6B C6 H6C 109.5
C5 C7 H7A 109.5
C5 C7 H7B 109.5
H7A C7 H7B 109.5
C5 C7 H7C 109.5
H7A C7 H7C 109.5
H7B C7 H7C 109.5
O1 C8 C5 106.02(18)
O1 C8 H8A 110.5
C5 C8 H8A 110.5
O1 C8 H8B 110.5
C5 C8 H8B 110.5
H8A C8 H8B 108.7
N1 C9 O1 114.34(17)
N1 C9 B1 130.60(17)
O1 C9 B1 115.00(16)
O2 C10 C11 105.25(18)
O2 C10 H10A 110.7
C11 C10 H10A 110.7
O2 C10 H10B 110.7
C11 C10 H10B 110.7
H10A C10 H10B 108.8
N2 C11 C13 112.3(2)
N2 C11 C10 101.23(16)
C13 C11 C10 113.5(2)
N2 C11 C12 107.48(19)
C13 C11 C12 110.9(3)
C10 C11 C12 110.9(2)
C11 C12 H12A 109.5
C11 C12 H12B 109.5
H12A C12 H12B 109.5
C11 C12 H12C 109.5
H12A C12 H12C 109.5
H12B C12 H12C 109.5
C11 C13 H13A 109.5
C11 C13 H13B 109.5
H13A C13 H13B 109.5
C11 C13 H13C 109.5
H13A C13 H13C 109.5
H13B C13 H13C 109.5
N2 C14 O2 114.29(17)
N2 C14 B1 131.22(17)
O2 C14 B1 114.46(16)
O3 C15 C16 104.16(16)
O3 C15 H15A 110.9
C16 C15 H15A 110.9
O3 C15 H15B 110.9
C16 C15 H15B 110.9
H15A C15 H15B 108.9
N4 C16 C17 109.4(2)
N4 C16 C18 109.27(18)
C17 C16 C18 109.9(2)
N4 C16 C15 103.36(17)
C17 C16 C15 113.1(2)
C18 C16 C15 111.6(2)
C16 C17 H17A 109.5
C16 C17 H17B 109.5
H17A C17 H17B 109.5
C16 C17 H17C 109.5
H17A C17 H17C 109.5
H17B C17 H17C 109.5
C16 C18 H18A 109.5
C16 C18 H18B 109.5
H18A C18 H18B 109.5
C16 C18 H18C 109.5
H18A C18 H18C 109.5
H18B C18 H18C 109.5
N4 C19 O3 115.67(18)
N4 C19 B1 125.54(18)
O3 C19 B1 118.75(17)
C21 C20 C25 116.07(19)
C21 C20 B1 119.46(17)
C25 C20 B1 124.47(18)
C22 C21 C20 122.2(2)
C22 C21 H21 118.9
C20 C21 H21 118.9
C23 C22 C21 120.2(2)
C23 C22 H22 119.9
C21 C22 H22 119.9
C24 C23 C22 119.0(2)
C24 C23 H23 120.5
C22 C23 H23 120.5
C23 C24 C25 120.7(2)
C23 C24 H24 119.7
C25 C24 H24 119.7
C24 C25 C20 121.8(2)
C24 C25 H25 119.1
C20 C25 H25 119.1
C27 C26 N5 114.97(17)
C27 C26 H26A 108.5
N5 C26 H26A 108.5
C27 C26 H26B 108.5
N5 C26 H26B 108.5
H26A C26 H26B 107.5
C28 C27 C26 110.69(18)
C28 C27 H27A 109.5
C26 C27 H27A 109.5
C28 C27 H27B 109.5
C26 C27 H27B 109.5
H27A C27 H27B 108.1
C27 C28 C29 112.1(2)
C27 C28 H28A 109.2
C29 C28 H28A 109.2
C27 C28 H28B 109.2
C29 C28 H28B 109.2
H28A C28 H28B 107.9
C28 C29 H29A 109.5
C28 C29 H29B 109.5
H29A C29 H29B 109.5
C28 C29 H29C 109.5
H29A C29 H29C 109.5
H29B C29 H29C 109.5
N5 C30 C31 116.37(17)
N5 C30 H30A 108.2
C31 C30 H30A 108.2
N5 C30 H30B 108.2
C31 C30 H30B 108.2
H30A C30 H30B 107.3
C32 C31 C30 109.47(19)
C32 C31 H31A 109.8
C30 C31 H31A 109.8
C32 C31 H31B 109.8
C30 C31 H31B 109.8
H31A C31 H31B 108.2
C33 C32 C31 112.8(2)
C33 C32 H32A 109.0
C31 C32 H32A 109.0
C33 C32 H32B 109.0
C31 C32 H32B 109.0
H32A C32 H32B 107.8
C32 C33 H33A 109.5
C32 C33 H33B 109.5
H33A C33 H33B 109.5
C32 C33 H33C 109.5
H33A C33 H33C 109.5
H33B C33 H33C 109.5
C35 C34 N5 114.71(17)
C35 C34 H34A 108.6
N5 C34 H34A 108.6
C35 C34 H34B 108.6
N5 C34 H34B 108.6
H34A C34 H34B 107.6
C36 C35 C34 111.49(18)
C36 C35 H35A 109.3
C34 C35 H35A 109.3
C36 C35 H35B 109.3
C34 C35 H35B 109.3
H35A C35 H35B 108.0
C35 C36 C37 112.3(2)
C35 C36 H36A 109.2
C37 C36 H36A 109.2
C35 C36 H36B 109.2
C37 C36 H36B 109.2
H36A C36 H36B 107.9
C36 C37 H37A 109.5
C36 C37 H37B 109.5
H37A C37 H37B 109.5
C36 C37 H37C 109.5
H37A C37 H37C 109.5
H37B C37 H37C 109.5
N5 C38 C39 116.45(17)
N5 C38 H38A 108.2
C39 C38 H38A 108.2
N5 C38 H38B 108.2
C39 C38 H38B 108.2
H38A C38 H38B 107.3
C38 C39 C40 109.54(18)
C38 C39 H39A 109.8
C40 C39 H39A 109.8
C38 C39 H39B 109.8
C40 C39 H39B 109.8
H39A C39 H39B 108.2
C41 C40 C39 112.6(2)
C41 C40 H40A 109.1
C39 C40 H40A 109.1
C41 C40 H40B 109.1
C39 C40 H40B 109.1
H40A C40 H40B 107.8
C40 C41 H41A 109.5
C40 C41 H41B 109.5
H41A C41 H41B 109.5
C40 C41 H41C 109.5
H41A C41 H41C 109.5
H41B C41 H41C 109.5
C9 N1 C5 109.65(16)
C9 N1 Zn1 124.86(13)
C5 N1 Zn1 125.44(13)
C14 N2 C11 109.50(16)
C14 N2 Zn1 123.67(13)
C11 N2 Zn1 126.19(13)
Si2 N3 Si1 119.93(9)
Si2 N3 Zn1 119.19(9)
Si1 N3 Zn1 120.55(9)
C19 N4 C16 109.38(18)
C38 N5 C26 108.82(15)
C38 N5 C30 111.53(16)
C26 N5 C30 107.84(15)
C38 N5 C34 108.77(15)
C26 N5 C34 110.94(16)
C30 N5 C34 108.96(15)
C9 O1 C8 107.36(16)
C14 O2 C10 106.42(16)
C19 O3 C15 106.80(16)
N3 Si1 C4 114.17(10)
N3 Si1 C3 113.78(10)
C4 Si1 C3 108.22(12)
N3 Si1 H1S 107.7(10)
C4 Si1 H1S 104.8(10)
C3 Si1 H1S 107.6(10)
N3 Si2 C1 114.16(10)
N3 Si2 C2 114.01(13)
C1 Si2 C2 106.45(13)
N3 Si2 H2S 108.8(9)
C1 Si2 H2S 104.6(10)
C2 Si2 H2S 108.3(10)

loop_
_geom_bond_atom_site_label_1
_geom_bond_atom_site_label_2
_geom_bond_distance
Zn1 N3 1.9464(15)
Zn1 N2 2.0325(16)
Zn1 N1 2.0327(16)
Zn1 Cl1 2.2955(5)
B1 C9 1.619(3)
B1 C14 1.621(3)
B1 C20 1.624(3)
B1 C19 1.629(3)
C1 Si2 1.860(2)
C1 H1A 0.9800
C1 H1B 0.9800
C1 H1C 0.9800
C2 Si2 1.866(3)
C2 H2A 0.9800
C2 H2B 0.9800
C2 H2C 0.9800
C3 Si1 1.869(3)
C3 H3A 0.9800
C3 H3B 0.9800
C3 H3C 0.9800
C4 Si1 1.865(2)
C4 H4A 0.9800
C4 H4B 0.9800
C4 H4C 0.9800
C5 C7 1.495(4)
C5 N1 1.498(3)
C5 C8 1.508(3)
C5 C6 1.529(4)
C6 H6A 0.9800
C6 H6B 0.9800
C6 H6C 0.9800
C7 H7A 0.9800
C7 H7B 0.9800
C7 H7C 0.9800
C8 O1 1.441(3)
C8 H8A 0.9900
C8 H8B 0.9900
C9 N1 1.286(2)
C9 O1 1.356(2)
C10 O2 1.451(3)
C10 C11 1.506(3)
C10 H10A 0.9900
C10 H10B 0.9900
C11 N2 1.497(3)
C11 C13 1.505(4)
C11 C12 1.519(4)
C12 H12A 0.9800
C12 H12B 0.9800
C12 H12C 0.9800
C13 H13A 0.9800
C13 H13B 0.9800
C13 H13C 0.9800
C14 N2 1.277(2)
C14 O2 1.370(2)
C15 O3 1.453(3)
C15 C16 1.533(3)
C15 H15A 0.9900
C15 H15B 0.9900
C16 N4 1.474(3)
C16 C17 1.522(3)
C16 C18 1.526(3)
C17 H17A 0.9800
C17 H17B 0.9800
C17 H17C 0.9800
C18 H18A 0.9800
C18 H18B 0.9800
C18 H18C 0.9800
C19 N4 1.266(3)
C19 O3 1.376(2)
C20 C21 1.389(3)
C20 C25 1.393(3)
C21 C22 1.385(3)
C21 H21 0.9500
C22 C23 1.379(3)
C22 H22 0.9500
C23 C24 1.360(3)
C23 H23 0.9500
C24 C25 1.391(3)
C24 H24 0.9500
C25 H25 0.9500
C26 C27 1.517(3)
C26 N5 1.520(3)
C26 H26A 0.9900
C26 H26B 0.9900
C27 C28 1.510(3)
C27 H27A 0.9900
C27 H27B 0.9900
C28 C29 1.511(3)
C28 H28A 0.9900
C28 H28B 0.9900
C29 H29A 0.9800
C29 H29B 0.9800
C29 H29C 0.9800
C30 N5 1.521(3)
C30 C31 1.526(3)
C30 H30A 0.9900
C30 H30B 0.9900
C31 C32 1.522(3)
C31 H31A 0.9900
C31 H31B 0.9900
C32 C33 1.505(4)
C32 H32A 0.9900
C32 H32B 0.9900
C33 H33A 0.9800
C33 H33B 0.9800
C33 H33C 0.9800
C34 C35 1.514(3)
C34 N5 1.523(3)
C34 H34A 0.9900
C34 H34B 0.9900
C35 C36 1.511(3)
C35 H35A 0.9900
C35 H35B 0.9900
C36 C37 1.521(3)
C36 H36A 0.9900
C36 H36B 0.9900
C37 H37A 0.9800
C37 H37B 0.9800
C37 H37C 0.9800
C38 N5 1.516(3)
C38 C39 1.521(3)
C38 H38A 0.9900
C38 H38B 0.9900
C39 C40 1.523(3)
C39 H39A 0.9900
C39 H39B 0.9900
C40 C41 1.520(3)
C40 H40A 0.9900
C40 H40B 0.9900
C41 H41A 0.9800
C41 H41B 0.9800
C41 H41C 0.9800
N3 Si2 1.6877(17)
N3 Si1 1.7016(17)
Si1 H1S 1.45(3)
Si2 H2S 1.43(2)
